data_2227542
loop_
_publ_author_name
'Xue, Ling-Wei'
'Zhao, Gan-Qing'
'Han, Yong-Jun'
'Chen, Li-Hua'
'Peng, Qin-Long'

_publ_section_title
;
 Bis{2-[3-(dimethylammonio)propyliminomethyl-\k<i>N</i>]-6-methoxyphenolato-\k<i>O</i>^1^}bis(thiocyanato-\k<i>N</i>)nickel(II)
;
_journal_coeditor_code HB5649
_journal_issue 11
_journal_name_full 'Acta Crystallographica Section E'
_journal_page_first m1352
_journal_paper_doi 10.1107/S1600536810038298
_journal_volume 66
_journal_year 2010
_chemical_formula_iupac '[Ni (N C S)2 (C13 H20 N2 O2)2]'
_chemical_formula_moiety 'C28 H40 N6 Ni O4 S2'
_chemical_formula_sum 'C28 H40 N6 Ni O4 S2'
_chemical_formula_weight 647.49
_chemical_name_systematic
;
Bis{2-[3-(dimethylammonio)propyliminomethyl-\k<i>N</i>]-6-methoxyphenolato-
\k<i>O</i>^1^}bis(thiocyanato-\k<i>N</i>)nickel(II)
;
_space_group_IT_number 14
_symmetry_cell_setting monoclinic
_symmetry_space_group_name_Hall '-P 2ybc'
_symmetry_space_group_name_H-M 'P 1 21/c 1'
_atom_sites_solution_hydrogens geom
_atom_sites_solution_primary direct
_atom_sites_solution_secondary difmap
_audit_creation_method SHELXL-97
_cell_angle_alpha 90.00
_cell_angle_beta 113.132(2)
_cell_angle_gamma 90.00
_cell_formula_units_Z 4
_cell_length_a 16.228(2)
_cell_length_b 15.642(2)
_cell_length_c 13.3912(18)
_cell_measurement_reflns_used 5211
_cell_measurement_temperature 298(2)
_cell_measurement_theta_max 27.2
_cell_measurement_theta_min 2.6
_cell_volume 3125.9(7)
_computing_cell_refinement 'SAINT (Bruker, 1998)'
_computing_data_collection 'SMART (Bruker, 1998)'
_computing_data_reduction 'SAINT (Bruker, 1998)'
_computing_molecular_graphics 'SHELXTL (Sheldrick, 2008)'
_computing_publication_material 'SHELXTL (Sheldrick, 2008)'
_computing_structure_refinement 'SHELXL97 (Sheldrick, 2008)'
_computing_structure_solution 'SHELXS97 (Sheldrick, 2008)'
_diffrn_ambient_temperature 298(2)
_diffrn_measured_fraction_theta_full 0.994
_diffrn_measured_fraction_theta_max 0.994
_diffrn_measurement_device_type 'Bruker SMART CCD'
_diffrn_measurement_method \w
_diffrn_radiation_monochromator graphite
_diffrn_radiation_source 'fine-focus sealed tube'
_diffrn_radiation_type MoK\a
_diffrn_radiation_wavelength 0.71073
_diffrn_reflns_av_R_equivalents 0.0263
_diffrn_reflns_av_sigmaI/netI 0.0339
_diffrn_reflns_limit_h_max 20
_diffrn_reflns_limit_h_min -18
_diffrn_reflns_limit_k_max 19
_diffrn_reflns_limit_k_min -19
_diffrn_reflns_limit_l_max 7
_diffrn_reflns_limit_l_min -17
_diffrn_reflns_number 17748
_diffrn_reflns_theta_full 27.00
_diffrn_reflns_theta_max 27.00
_diffrn_reflns_theta_min 1.89
_diffrn_standards_number 0
_exptl_absorpt_coefficient_mu 0.797
_exptl_absorpt_correction_T_max 0.8569
_exptl_absorpt_correction_T_min 0.8379
_exptl_absorpt_correction_type multi-scan
_exptl_absorpt_process_details '(SADABS; Sheldrick, 1996)'
_exptl_crystal_colour green
_exptl_crystal_density_diffrn 1.376
_exptl_crystal_density_method 'not measured'
_exptl_crystal_description block
_exptl_crystal_F_000 1368
_exptl_crystal_size_max 0.23
_exptl_crystal_size_mid 0.23
_exptl_crystal_size_min 0.20
_refine_diff_density_max 0.262
_refine_diff_density_min -0.380
_refine_ls_extinction_method none
_refine_ls_goodness_of_fit_ref 1.017
_refine_ls_hydrogen_treatment mixed
_refine_ls_matrix_type full
_refine_ls_number_parameters 385
_refine_ls_number_reflns 6772
_refine_ls_number_restraints 2
_refine_ls_restrained_S_all 1.017
_refine_ls_R_factor_all 0.0557
_refine_ls_R_factor_gt 0.0351
_refine_ls_shift/su_max 0.001
_refine_ls_shift/su_mean 0.000
_refine_ls_structure_factor_coef Fsqd
_refine_ls_weighting_details 'calc w=1/[\s^2^(Fo^2^)+(0.0418P)^2^+0.6160P] where P=(Fo^2^+2Fc^2^)/3'
_refine_ls_weighting_scheme calc
_refine_ls_wR_factor_gt 0.0810
_refine_ls_wR_factor_ref 0.0914
_reflns_number_gt 4916
_reflns_number_total 6772
_reflns_threshold_expression I>2\s(I)
_cod_data_source_file hb5649.cif
_cod_data_source_block I
_cod_original_cell_volume 3126.0(7)
_cod_original_sg_symbol_H-M 'P 21/c'
_cod_database_code 2227542
_cod_database_fobs_code 2227542

loop_
_symmetry_equiv_pos_as_xyz
'x, y, z'
'-x, y+1/2, -z+1/2'
'-x, -y, -z'
'x, -y-1/2, z-1/2'

loop_
_atom_site_type_symbol
_atom_site_label
_atom_site_fract_x
_atom_site_fract_y
_atom_site_fract_z
_atom_site_U_iso_or_equiv
_atom_site_adp_type
_atom_site_calc_flag
_atom_site_refinement_flags
_atom_site_occupancy
_atom_site_disorder_assembly
_atom_site_disorder_group
Ni Ni1 0.5000 0.5000 0.0000 0.03134(10) Uani d S 1 . .
Ni Ni2 0.0000 0.5000 0.0000 0.03281(10) Uani d S 1 . .
S S1 0.28158(5) 0.31526(5) -0.26156(5) 0.0710(2) Uani d . 1 . .
S S2 0.18778(4) 0.75758(4) 0.05566(5) 0.05524(17) Uani d . 1 . .
O O1 0.48274(9) 0.43998(8) 0.12568(11) 0.0399(3) Uani d . 1 . .
O O2 0.54271(11) 0.39569(10) 0.33999(13) 0.0592(4) Uani d . 1 . .
O O3 0.01284(9) 0.51671(8) 0.15603(11) 0.0395(3) Uani d . 1 . .
O O4 -0.02789(11) 0.52191(10) 0.33375(13) 0.0528(4) Uani d . 1 . .
N N1 0.38379(10) 0.57261(10) -0.02589(13) 0.0341(4) Uani d . 1 . .
N N2 0.50658(12) 0.73003(11) -0.11985(15) 0.0408(4) Uani d D 1 . .
N N3 0.41756(12) 0.41330(11) -0.11307(15) 0.0452(4) Uani d . 1 . .
N N4 0.11950(10) 0.42923(10) 0.05634(13) 0.0347(4) Uani d . 1 . .
N N5 0.00617(11) 0.31873(10) -0.21919(14) 0.0398(4) Uani d D 1 . .
N N6 0.08080(12) 0.61079(11) 0.00524(15) 0.0443(4) Uani d . 1 . .
C C1 0.37093(12) 0.53225(12) 0.14375(15) 0.0328(4) Uani d . 1 . .
C C2 0.44253(13) 0.47353(12) 0.18471(16) 0.0337(4) Uani d . 1 . .
C C3 0.46936(14) 0.44942(13) 0.29512(17) 0.0408(5) Uani d . 1 . .
C C4 0.42342(15) 0.47622(14) 0.35629(17) 0.0441(5) Uani d . 1 . .
H H4 0.4417 0.4577 0.4278 0.053 Uiso calc R 1 . .
C C5 0.35069(15) 0.53011(15) 0.31371(18) 0.0456(5) Uani d . 1 . .
H H5 0.3195 0.5473 0.3556 0.055 Uiso calc R 1 . .
C C6 0.32498(13) 0.55794(13) 0.20875(17) 0.0395(5) Uani d . 1 . .
H H6 0.2762 0.5946 0.1798 0.047 Uiso calc R 1 . .
C C7 0.62574(17) 0.4410(2) 0.3822(2) 0.0724(8) Uani d . 1 . .
H H7A 0.6307 0.4765 0.3264 0.109 Uiso calc R 1 . .
H H7B 0.6744 0.4009 0.4067 0.109 Uiso calc R 1 . .
H H7C 0.6279 0.4760 0.4421 0.109 Uiso calc R 1 . .
C C8 0.34179(13) 0.57118(12) 0.03718(16) 0.0357(4) Uani d . 1 . .
H H8 0.2863 0.5982 0.0119 0.043 Uiso calc R 1 . .
C C9 0.34050(14) 0.62316(14) -0.12656(17) 0.0428(5) Uani d . 1 . .
H H9A 0.2767 0.6115 -0.1568 0.051 Uiso calc R 1 . .
H H9B 0.3643 0.6052 -0.1793 0.051 Uiso calc R 1 . .
C C10 0.35530(15) 0.71901(14) -0.10719(19) 0.0491(6) Uani d . 1 . .
H H10A 0.3274 0.7480 -0.1764 0.059 Uiso calc R 1 . .
H H10B 0.3246 0.7375 -0.0617 0.059 Uiso calc R 1 . .
C C11 0.45174(15) 0.74753(13) -0.05485(18) 0.0472(5) Uani d . 1 . .
H H11A 0.4529 0.8085 -0.0412 0.057 Uiso calc R 1 . .
H H11B 0.4796 0.7192 0.0149 0.057 Uiso calc R 1 . .
C C12 0.60227(16) 0.75222(18) -0.0561(2) 0.0653(7) Uani d . 1 . .
H H12A 0.6366 0.7408 -0.0990 0.098 Uiso calc R 1 . .
H H12B 0.6250 0.7184 0.0089 0.098 Uiso calc R 1 . .
H H12C 0.6069 0.8117 -0.0373 0.098 Uiso calc R 1 . .
C C13 0.47408(16) 0.77696(15) -0.22516(18) 0.0542(6) Uani d . 1 . .
H H13A 0.4762 0.8374 -0.2117 0.081 Uiso calc R 1 . .
H H13B 0.4135 0.7602 -0.2683 0.081 Uiso calc R 1 . .
H H13C 0.5116 0.7635 -0.2634 0.081 Uiso calc R 1 . .
C C14 0.14218(13) 0.42832(12) 0.24865(16) 0.0359(5) Uani d . 1 . .
C C15 0.06605(13) 0.47581(12) 0.24231(16) 0.0361(5) Uani d . 1 . .
C C16 0.04936(15) 0.48005(13) 0.33849(17) 0.0424(5) Uani d . 1 . .
C C17 0.10847(17) 0.44819(14) 0.43617(18) 0.0512(6) Uani d . 1 . .
H H17 0.0965 0.4543 0.4983 0.061 Uiso calc R 1 . .
C C18 0.18630(16) 0.40673(14) 0.44204(18) 0.0517(6) Uani d . 1 . .
H H18 0.2275 0.3867 0.5082 0.062 Uiso calc R 1 . .
C C19 0.20132(14) 0.39593(13) 0.34964(17) 0.0453(5) Uani d . 1 . .
H H19 0.2521 0.3663 0.3533 0.054 Uiso calc R 1 . .
C C20 -0.10592(18) 0.46990(19) 0.2910(2) 0.0693(8) Uani d . 1 . .
H H20A -0.1103 0.4453 0.2234 0.104 Uiso calc R 1 . .
H H20B -0.1580 0.5042 0.2790 0.104 Uiso calc R 1 . .
H H20C -0.1022 0.4251 0.3416 0.104 Uiso calc R 1 . .
C C21 0.16576(13) 0.41259(12) 0.15670(17) 0.0376(5) Uani d . 1 . .
H H21 0.2213 0.3873 0.1723 0.045 Uiso calc R 1 . .
C C22 0.16275(13) 0.40526(13) -0.01820(17) 0.0407(5) Uani d . 1 . .
H H22A 0.2264 0.4171 0.0166 0.049 Uiso calc R 1 . .
H H22B 0.1383 0.4403 -0.0831 0.049 Uiso calc R 1 . .
C C23 0.14924(14) 0.31075(14) -0.05085(18) 0.0461(5) Uani d . 1 . .
H H23A 0.1805 0.2991 -0.0980 0.055 Uiso calc R 1 . .
H H23B 0.1772 0.2764 0.0141 0.055 Uiso calc R 1 . .
C C24 0.05311(14) 0.28187(13) -0.10793(17) 0.0448(5) Uani d . 1 . .
H H24A 0.0520 0.2200 -0.1135 0.054 Uiso calc R 1 . .
H H24B 0.0203 0.2977 -0.0639 0.054 Uiso calc R 1 . .
C C25 0.04371(16) 0.28787(17) -0.2978(2) 0.0575(6) Uani d . 1 . .
H H25A 0.0398 0.2267 -0.3023 0.086 Uiso calc R 1 . .
H H25B 0.1053 0.3049 -0.2736 0.086 Uiso calc R 1 . .
H H25C 0.0102 0.3121 -0.3680 0.086 Uiso calc R 1 . .
C C26 -0.09173(14) 0.30137(17) -0.26210(19) 0.0568(6) Uani d . 1 . .
H H26A -0.1017 0.2408 -0.2647 0.085 Uiso calc R 1 . .
H H26B -0.1199 0.3248 -0.3339 0.085 Uiso calc R 1 . .
H H26C -0.1168 0.3274 -0.2154 0.085 Uiso calc R 1 . .
C C27 0.36096(14) 0.37389(13) -0.17575(16) 0.0374(5) Uani d . 1 . .
C C28 0.12526(14) 0.67114(13) 0.02399(16) 0.0378(5) Uani d . 1 . .
H H2 0.5041(18) 0.6730(7) -0.132(2) 0.080 Uiso d D 1 . .
H H5A 0.0166(17) 0.3749(7) -0.207(2) 0.080 Uiso d D 1 . .

loop_
_atom_site_aniso_label
_atom_site_aniso_U_11
_atom_site_aniso_U_22
_atom_site_aniso_U_33
_atom_site_aniso_U_12
_atom_site_aniso_U_13
_atom_site_aniso_U_23
Ni1 0.0356(2) 0.02943(18) 0.03020(19) -0.00061(14) 0.01426(15) -0.00052(14)
Ni2 0.03240(19) 0.03016(18) 0.02986(19) 0.00455(14) 0.00575(15) -0.00108(14)
S1 0.0568(4) 0.1032(6) 0.0513(4) -0.0330(4) 0.0194(3) -0.0272(4)
S2 0.0585(4) 0.0471(3) 0.0575(4) -0.0116(3) 0.0200(3) 0.0014(3)
O1 0.0518(9) 0.0349(7) 0.0406(8) 0.0074(6) 0.0264(7) 0.0048(6)
O2 0.0665(11) 0.0570(10) 0.0538(10) 0.0182(9) 0.0232(9) 0.0186(8)
O3 0.0434(8) 0.0371(7) 0.0321(7) 0.0099(6) 0.0084(6) -0.0007(6)
O4 0.0635(11) 0.0478(9) 0.0506(10) 0.0036(8) 0.0261(8) -0.0062(7)
N1 0.0351(9) 0.0340(8) 0.0331(9) -0.0007(7) 0.0133(7) 0.0008(7)
N2 0.0445(10) 0.0334(9) 0.0467(10) 0.0033(8) 0.0204(9) 0.0088(8)
N3 0.0477(11) 0.0399(10) 0.0444(10) -0.0053(8) 0.0141(9) -0.0058(8)
N4 0.0327(9) 0.0303(8) 0.0365(9) 0.0017(7) 0.0087(7) -0.0034(7)
N5 0.0380(9) 0.0345(9) 0.0427(10) 0.0024(8) 0.0113(8) -0.0082(8)
N6 0.0416(10) 0.0398(10) 0.0475(11) 0.0034(8) 0.0133(9) -0.0019(8)
C1 0.0340(10) 0.0334(9) 0.0331(10) -0.0070(8) 0.0153(9) -0.0046(8)
C2 0.0366(11) 0.0312(9) 0.0362(11) -0.0070(8) 0.0174(9) -0.0030(8)
C3 0.0460(12) 0.0382(11) 0.0384(12) -0.0023(9) 0.0168(10) 0.0028(9)
C4 0.0545(14) 0.0480(12) 0.0317(11) -0.0076(11) 0.0189(10) 0.0008(9)
C5 0.0523(14) 0.0513(12) 0.0427(13) -0.0087(11) 0.0288(11) -0.0066(11)
C6 0.0360(11) 0.0429(11) 0.0424(12) -0.0048(9) 0.0184(10) -0.0035(10)
C7 0.0526(16) 0.108(2) 0.0479(15) 0.0185(16) 0.0110(13) -0.0012(15)
C8 0.0307(10) 0.0389(11) 0.0377(11) 0.0003(8) 0.0136(9) -0.0002(9)
C9 0.0349(11) 0.0547(13) 0.0362(11) 0.0008(10) 0.0110(9) 0.0086(10)
C10 0.0525(14) 0.0508(13) 0.0524(14) 0.0144(11) 0.0296(11) 0.0155(11)
C11 0.0639(15) 0.0369(11) 0.0480(13) 0.0042(10) 0.0297(12) 0.0034(10)
C12 0.0496(14) 0.0718(17) 0.0665(17) -0.0102(13) 0.0141(13) 0.0197(14)
C13 0.0613(15) 0.0538(14) 0.0496(14) 0.0080(12) 0.0240(12) 0.0166(11)
C14 0.0361(11) 0.0297(10) 0.0343(11) -0.0036(8) 0.0056(9) 0.0014(8)
C15 0.0415(11) 0.0263(9) 0.0331(11) -0.0025(8) 0.0068(9) -0.0021(8)
C16 0.0512(13) 0.0325(10) 0.0416(12) -0.0030(9) 0.0162(11) -0.0034(9)
C17 0.0718(16) 0.0454(13) 0.0335(12) -0.0090(12) 0.0176(12) -0.0002(10)
C18 0.0560(14) 0.0461(13) 0.0386(13) -0.0057(11) 0.0028(11) 0.0095(10)
C19 0.0406(12) 0.0386(11) 0.0443(13) -0.0019(9) 0.0035(10) 0.0066(10)
C20 0.0624(17) 0.0702(17) 0.086(2) -0.0055(14) 0.0402(16) -0.0064(16)
C21 0.0303(10) 0.0284(9) 0.0460(12) 0.0010(8) 0.0064(9) 0.0015(9)
C22 0.0343(11) 0.0443(12) 0.0393(11) 0.0029(9) 0.0098(9) -0.0033(9)
C23 0.0415(12) 0.0449(12) 0.0443(12) 0.0087(10) 0.0086(10) -0.0061(10)
C24 0.0496(13) 0.0352(11) 0.0458(12) 0.0050(10) 0.0145(10) -0.0024(9)
C25 0.0553(15) 0.0642(16) 0.0575(15) 0.0057(12) 0.0269(12) -0.0116(13)
C26 0.0411(12) 0.0712(16) 0.0525(14) -0.0069(12) 0.0123(11) -0.0120(13)
C27 0.0397(11) 0.0398(11) 0.0367(11) 0.0031(9) 0.0194(10) 0.0008(9)
C28 0.0386(11) 0.0380(11) 0.0357(11) 0.0089(9) 0.0134(9) 0.0035(9)

loop_
_atom_type_symbol
_atom_type_description
_atom_type_scat_dispersion_real
_atom_type_scat_dispersion_imag
_atom_type_scat_source
C C 0.0033 0.0016 'International Tables Vol C Tables 4.2.6.8 and 6.1.1.4'
H H 0.0000 0.0000 'International Tables Vol C Tables 4.2.6.8 and 6.1.1.4'
N N 0.0061 0.0033 'International Tables Vol C Tables 4.2.6.8 and 6.1.1.4'
O O 0.0106 0.0060 'International Tables Vol C Tables 4.2.6.8 and 6.1.1.4'
Ni Ni 0.3393 1.1124 'International Tables Vol C Tables 4.2.6.8 and 6.1.1.4'
S S 0.1246 0.1234 'International Tables Vol C Tables 4.2.6.8 and 6.1.1.4'

loop_
_geom_angle_atom_site_label_1
_geom_angle_atom_site_label_2
_geom_angle_atom_site_label_3
_geom_angle_site_symmetry_1
_geom_angle_site_symmetry_3
_geom_angle
_geom_angle_publ_flag
O1 Ni1 O1 . 3_665 180.00(7) n
O1 Ni1 N3 . 3_665 87.54(6) n
O1 Ni1 N3 3_665 3_665 92.46(6) ?
O1 Ni1 N3 . . 92.46(6) n
O1 Ni1 N3 3_665 . 87.54(6) ?
N3 Ni1 N3 3_665 . 180.00(7) ?
O1 Ni1 N1 . . 88.84(6) n
O1 Ni1 N1 3_665 . 91.16(6) ?
N3 Ni1 N1 3_665 . 92.66(6) ?
N3 Ni1 N1 . . 87.34(6) n
O1 Ni1 N1 . 3_665 91.16(6) n
O1 Ni1 N1 3_665 3_665 88.84(6) ?
N3 Ni1 N1 3_665 3_665 87.34(6) ?
N3 Ni1 N1 . 3_665 92.66(6) n
N1 Ni1 N1 . 3_665 180.00(7) n
O3 Ni2 O3 3_565 . 180.000(13) ?
O3 Ni2 N4 3_565 . 90.50(6) ?
O3 Ni2 N4 . . 89.50(6) n
O3 Ni2 N4 3_565 3_565 89.50(6) ?
O3 Ni2 N4 . 3_565 90.50(6) n
N4 Ni2 N4 . 3_565 180.0 n
O3 Ni2 N6 3_565 . 87.27(6) ?
O3 Ni2 N6 . . 92.73(6) n
N4 Ni2 N6 . . 87.02(6) n
N4 Ni2 N6 3_565 . 92.98(6) ?
O3 Ni2 N6 3_565 3_565 92.73(6) ?
O3 Ni2 N6 . 3_565 87.27(6) n
N4 Ni2 N6 . 3_565 92.98(6) n
N4 Ni2 N6 3_565 3_565 87.02(6) ?
N6 Ni2 N6 . 3_565 180.0 n
C2 O1 Ni1 . . 124.97(12) ?
C3 O2 C7 . . 112.77(19) ?
C15 O3 Ni2 . . 127.67(13) ?
C16 O4 C20 . . 113.10(18) ?
C8 N1 C9 . . 115.21(16) ?
C8 N1 Ni1 . . 123.83(13) ?
C9 N1 Ni1 . . 120.71(13) ?
C12 N2 C13 . . 109.21(17) ?
C12 N2 C11 . . 110.42(18) ?
C13 N2 C11 . . 112.99(17) ?
C12 N2 H2 . . 107.2(17) ?
C13 N2 H2 . . 109.6(18) ?
C11 N2 H2 . . 107.2(17) ?
C27 N3 Ni1 . . 168.91(17) ?
C21 N4 C22 . . 114.76(16) ?
C21 N4 Ni2 . . 124.16(14) ?
C22 N4 Ni2 . . 120.55(12) ?
C26 N5 C25 . . 109.85(17) ?
C26 N5 C24 . . 111.28(18) ?
C25 N5 C24 . . 112.90(17) ?
C26 N5 H5A . . 110.2(17) ?
C25 N5 H5A . . 110.1(18) ?
C24 N5 H5A . . 102.3(18) ?
C28 N6 Ni2 . . 169.71(18) ?
C6 C1 C2 . . 120.01(18) ?
C6 C1 C8 . . 116.18(18) ?
C2 C1 C8 . . 123.79(18) ?
O1 C2 C1 . . 123.56(18) ?
O1 C2 C3 . . 119.90(18) ?
C1 C2 C3 . . 116.52(18) ?
C4 C3 O2 . . 120.12(19) ?
C4 C3 C2 . . 121.65(19) ?
O2 C3 C2 . . 118.21(19) ?
C3 C4 C5 . . 121.2(2) ?
C3 C4 H4 . . 119.4 ?
C5 C4 H4 . . 119.4 ?
C6 C5 C4 . . 119.0(2) ?
C6 C5 H5 . . 120.5 ?
C4 C5 H5 . . 120.5 ?
C5 C6 C1 . . 121.4(2) ?
C5 C6 H6 . . 119.3 ?
C1 C6 H6 . . 119.3 ?
O2 C7 H7A . . 109.5 ?
O2 C7 H7B . . 109.5 ?
H7A C7 H7B . . 109.5 ?
O2 C7 H7C . . 109.5 ?
H7A C7 H7C . . 109.5 ?
H7B C7 H7C . . 109.5 ?
N1 C8 C1 . . 127.30(18) ?
N1 C8 H8 . . 116.3 ?
C1 C8 H8 . . 116.3 ?
N1 C9 C10 . . 112.56(17) ?
N1 C9 H9A . . 109.1 ?
C10 C9 H9A . . 109.1 ?
N1 C9 H9B . . 109.1 ?
C10 C9 H9B . . 109.1 ?
H9A C9 H9B . . 107.8 ?
C11 C10 C9 . . 115.79(18) ?
C11 C10 H10A . . 108.3 ?
C9 C10 H10A . . 108.3 ?
C11 C10 H10B . . 108.3 ?
C9 C10 H10B . . 108.3 ?
H10A C10 H10B . . 107.4 ?
N2 C11 C10 . . 114.93(18) ?
N2 C11 H11A . . 108.5 ?
C10 C11 H11A . . 108.5 ?
N2 C11 H11B . . 108.5 ?
C10 C11 H11B . . 108.5 ?
H11A C11 H11B . . 107.5 ?
N2 C12 H12A . . 109.5 ?
N2 C12 H12B . . 109.5 ?
H12A C12 H12B . . 109.5 ?
N2 C12 H12C . . 109.5 ?
H12A C12 H12C . . 109.5 ?
H12B C12 H12C . . 109.5 ?
N2 C13 H13A . . 109.5 ?
N2 C13 H13B . . 109.5 ?
H13A C13 H13B . . 109.5 ?
N2 C13 H13C . . 109.5 ?
H13A C13 H13C . . 109.5 ?
H13B C13 H13C . . 109.5 ?
C19 C14 C15 . . 119.7(2) ?
C19 C14 C21 . . 116.57(19) ?
C15 C14 C21 . . 123.70(17) ?
O3 C15 C14 . . 124.64(19) ?
O3 C15 C16 . . 118.99(19) ?
C14 C15 C16 . . 116.35(18) ?
C17 C16 O4 . . 119.5(2) ?
C17 C16 C15 . . 122.4(2) ?
O4 C16 C15 . . 118.04(19) ?
C16 C17 C18 . . 120.0(2) ?
C16 C17 H17 . . 120.0 ?
C18 C17 H17 . . 120.0 ?
C19 C18 C17 . . 119.2(2) ?
C19 C18 H18 . . 120.4 ?
C17 C18 H18 . . 120.4 ?
C18 C19 C14 . . 122.0(2) ?
C18 C19 H19 . . 119.0 ?
C14 C19 H19 . . 119.0 ?
O4 C20 H20A . . 109.5 ?
O4 C20 H20B . . 109.5 ?
H20A C20 H20B . . 109.5 ?
O4 C20 H20C . . 109.5 ?
H20A C20 H20C . . 109.5 ?
H20B C20 H20C . . 109.5 ?
N4 C21 C14 . . 127.99(18) ?
N4 C21 H21 . . 116.0 ?
C14 C21 H21 . . 116.0 ?
N4 C22 C23 . . 112.64(17) ?
N4 C22 H22A . . 109.1 ?
C23 C22 H22A . . 109.1 ?
N4 C22 H22B . . 109.1 ?
C23 C22 H22B . . 109.1 ?
H22A C22 H22B . . 107.8 ?
C24 C23 C22 . . 115.85(17) ?
C24 C23 H23A . . 108.3 ?
C22 C23 H23A . . 108.3 ?
C24 C23 H23B . . 108.3 ?
C22 C23 H23B . . 108.3 ?
H23A C23 H23B . . 107.4 ?
N5 C24 C23 . . 114.12(18) ?
N5 C24 H24A . . 108.7 ?
C23 C24 H24A . . 108.7 ?
N5 C24 H24B . . 108.7 ?
C23 C24 H24B . . 108.7 ?
H24A C24 H24B . . 107.6 ?
N5 C25 H25A . . 109.5 ?
N5 C25 H25B . . 109.5 ?
H25A C25 H25B . . 109.5 ?
N5 C25 H25C . . 109.5 ?
H25A C25 H25C . . 109.5 ?
H25B C25 H25C . . 109.5 ?
N5 C26 H26A . . 109.5 ?
N5 C26 H26B . . 109.5 ?
H26A C26 H26B . . 109.5 ?
N5 C26 H26C . . 109.5 ?
H26A C26 H26C . . 109.5 ?
H26B C26 H26C . . 109.5 ?
N3 C27 S1 . . 178.0(2) ?
N6 C28 S2 . . 177.5(2) ?

loop_
_geom_bond_atom_site_label_1
_geom_bond_atom_site_label_2
_geom_bond_site_symmetry_2
_geom_bond_distance
_geom_bond_publ_flag
Ni1 O1 . 2.0403(13) y
Ni1 O1 3_665 2.0403(13) ?
Ni1 N3 3_665 2.0809(18) ?
Ni1 N3 . 2.0809(18) y
Ni1 N1 . 2.1102(16) y
Ni1 N1 3_665 2.1102(16) ?
Ni2 O3 3_565 2.0336(14) ?
Ni2 O3 . 2.0336(14) y
Ni2 N4 . 2.0990(15) y
Ni2 N4 3_565 2.0990(15) ?
Ni2 N6 . 2.1577(19) y
Ni2 N6 3_565 2.1577(19) ?
S1 C27 . 1.630(2) ?
S2 C28 . 1.643(2) ?
O1 C2 . 1.316(2) ?
O2 C3 . 1.386(3) ?
O2 C7 . 1.428(3) ?
O3 C15 . 1.306(2) ?
O4 C16 . 1.394(3) ?
O4 C20 . 1.422(3) ?
N1 C8 . 1.277(2) ?
N1 C9 . 1.481(2) ?
N2 C12 . 1.489(3) ?
N2 C13 . 1.490(3) ?
N2 C11 . 1.494(3) ?
N2 H2 . 0.906(10) ?
N3 C27 . 1.150(2) ?
N4 C21 . 1.283(2) ?
N4 C22 . 1.477(3) ?
N5 C26 . 1.487(3) ?
N5 C25 . 1.488(3) ?
N5 C24 . 1.497(3) ?
N5 H5A . 0.897(10) ?
N6 C28 . 1.154(3) ?
C1 C6 . 1.409(3) ?
C1 C2 . 1.412(3) ?
C1 C8 . 1.450(3) ?
C2 C3 . 1.418(3) ?
C3 C4 . 1.372(3) ?
C4 C5 . 1.378(3) ?
C4 H4 . 0.9300 ?
C5 C6 . 1.371(3) ?
C5 H5 . 0.9300 ?
C6 H6 . 0.9300 ?
C7 H7A . 0.9600 ?
C7 H7B . 0.9600 ?
C7 H7C . 0.9600 ?
C8 H8 . 0.9300 ?
C9 C10 . 1.524(3) ?
C9 H9A . 0.9700 ?
C9 H9B . 0.9700 ?
C10 C11 . 1.509(3) ?
C10 H10A . 0.9700 ?
C10 H10B . 0.9700 ?
C11 H11A . 0.9700 ?
C11 H11B . 0.9700 ?
C12 H12A . 0.9600 ?
C12 H12B . 0.9600 ?
C12 H12C . 0.9600 ?
C13 H13A . 0.9600 ?
C13 H13B . 0.9600 ?
C13 H13C . 0.9600 ?
C14 C19 . 1.410(3) ?
C14 C15 . 1.415(3) ?
C14 C21 . 1.447(3) ?
C15 C16 . 1.418(3) ?
C16 C17 . 1.376(3) ?
C17 C18 . 1.394(3) ?
C17 H17 . 0.9300 ?
C18 C19 . 1.362(3) ?
C18 H18 . 0.9300 ?
C19 H19 . 0.9300 ?
C20 H20A . 0.9600 ?
C20 H20B . 0.9600 ?
C20 H20C . 0.9600 ?
C21 H21 . 0.9300 ?
C22 C23 . 1.533(3) ?
C22 H22A . 0.9700 ?
C22 H22B . 0.9700 ?
C23 C24 . 1.512(3) ?
C23 H23A . 0.9700 ?
C23 H23B . 0.9700 ?
C24 H24A . 0.9700 ?
C24 H24B . 0.9700 ?
C25 H25A . 0.9600 ?
C25 H25B . 0.9600 ?
C25 H25C . 0.9600 ?
C26 H26A . 0.9600 ?
C26 H26B . 0.9600 ?
C26 H26C . 0.9600 ?

loop_
_geom_hbond_atom_site_label_D
_geom_hbond_atom_site_label_H
_geom_hbond_atom_site_label_A
_geom_hbond_site_symmetry_A
_geom_hbond_distance_DH
_geom_hbond_distance_HA
_geom_hbond_distance_DA
_geom_hbond_angle_DHA
N2 H2 O1 3_665 0.906(10) 1.778(12) 2.668(2) 167(3)
N5 H5A O3 3_565 0.897(10) 1.957(16) 2.764(2) 149(2)
